data_4038079
loop_
_publ_author_name
'Sarkar, Nabin'
'Bera, Subhadeep'
'Nembenna, Sharanappa'

_publ_section_title
;
 Aluminum-Catalyzed Selective Hydroboration of Nitriles and Alkynes: A
 Multifunctional Catalyst.
;
_journal_issue 7
_journal_name_full 'The Journal of organic chemistry'
_journal_page_first 4999
_journal_page_last 5009
_journal_paper_doi 10.1021/acs.joc.0c00234
_journal_volume 85
_journal_year 2020
_chemical_formula_moiety 'C20 H33 B2 N O4'
_chemical_formula_sum 'C20 H33 B2 N O4'
_chemical_formula_weight 373.09
_space_group_crystal_system monoclinic
_space_group_IT_number 15
_space_group_name_Hall '-C 2yc'
_space_group_name_H-M_alt 'C 1 2/c 1'
_atom_sites_solution_hydrogens geom
_atom_sites_solution_primary direct
_audit_creation_date 2018-07-24
_audit_creation_method
;
Olex2 1.2-beta
(compiled 2017.03.28 svn.r3405 for OlexSys, GUI svn.r5335)
;
_cell_angle_alpha 90
_cell_angle_beta 107.779(3)
_cell_angle_gamma 90
_cell_formula_units_Z 8
_cell_length_a 12.0036(3)
_cell_length_b 24.1961(6)
_cell_length_c 15.6222(4)
_cell_measurement_reflns_used 12736
_cell_measurement_temperature 296.15
_cell_measurement_theta_max 77.0070
_cell_measurement_theta_min 4.2870
_cell_volume 4320.6(2)
_computing_cell_refinement 'CrysAlisPro 1.171.39.45g (Rigaku OD, 2018)'
_computing_data_collection 'CrysAlisPro 1.171.39.45g (Rigaku OD, 2018)'
_computing_data_reduction 'CrysAlisPro 1.171.39.45g (Rigaku OD, 2018)'
_computing_molecular_graphics 'Olex2 (Dolomanov et al., 2009)'
_computing_publication_material 'Olex2 (Dolomanov et al., 2009)'
_computing_structure_refinement 'ShelXL (Sheldrick, 2015)'
_computing_structure_solution 'ShelXS (Sheldrick, 2008)'
_diffrn_ambient_temperature 296.15
_diffrn_detector 'CCD plate'
_diffrn_detector_type 'Pilatus 200K'
_diffrn_measured_fraction_theta_full 0.991
_diffrn_measured_fraction_theta_max 0.960
_diffrn_measurement_details
;
List of Runs (angles in degrees, time in seconds):

  # Type    Start    End  Width  t~exp~   \w     \q     \k     \f   Frames
--------------------------------------------------------------------------
  1  \w   -102.00 -52.00   0.50    0.50    --  -38.50-157.00  22.00  100
  2  \w   -107.00 -19.00   0.50    0.50    --  -38.50 157.00  57.00  176
  3  \w    -85.00   4.00   0.50    0.50    --  -38.50 118.00 -97.00  178
  4  \w     18.00  96.00   0.50    0.50    --   49.31-118.00 176.00  156
  5  \w     41.00 118.00   0.50    0.50    --   49.31-157.00  22.00  154
  6  \w     43.00 139.00   0.50    1.96    --  106.38-157.00  22.00  192
  7  \w     40.00 113.00   0.50    1.96    --  106.38-118.00 176.00  146
  8  \w     98.00 173.00   0.50    1.96    --  106.38 118.00 -97.00  150
  9  \w     73.00 166.00   0.50    1.96    --  106.38 157.00  57.00  186
 10  \w   -103.00 -15.00   0.50    0.50    --  -38.50 -77.00   0.00  176
 11  \w    -42.00  28.00   0.50    0.50    --  -38.50  37.00 -90.00  140
 12  \w     46.00 116.00   0.50    0.50    --   49.31  37.00   0.00  140
 13  \w     46.00 116.00   0.50    0.50    --   49.31  37.00 -60.00  140
 14  \w     38.00 110.00   0.50    1.96    --  106.38 -94.00-180.00  144
 15  \w     93.00 169.00   0.50    1.96    --  106.38  61.00 -30.00  152
 16  \w     44.00 120.00   0.50    1.96    --  106.38 -61.00 -30.00  152
 17  \w     93.00 169.00   0.50    1.96    --  106.38  61.00  60.00  152
 18  \w     38.00 115.00   0.50    1.96    --  106.38 -15.00   0.00  154
 19  \w     39.00 109.00   0.50    1.96    --  106.38 -94.00-150.00  140
 20  \w     45.00 109.00   0.50    1.96    --  106.38 -30.00 150.00  128
 21  \w    110.00 170.00   0.50    1.96    --  106.38  45.00   0.00  120
;
_diffrn_measurement_device 'four-circle diffractometer'
_diffrn_measurement_device_type 'SuperNova, Dual, Cu at home/near, Pilatus 200K'
_diffrn_measurement_method '\w scans'
_diffrn_orient_matrix_type 'CrysAlisPro convention (1999,Acta A55,543-557)'
_diffrn_orient_matrix_UB_11 -0.0867949000
_diffrn_orient_matrix_UB_12 -0.0482013000
_diffrn_orient_matrix_UB_13 -0.0089725000
_diffrn_orient_matrix_UB_21 0.0940867000
_diffrn_orient_matrix_UB_22 -0.0408389000
_diffrn_orient_matrix_UB_23 -0.0091869000
_diffrn_orient_matrix_UB_31 0.0422420000
_diffrn_orient_matrix_UB_32 -0.0077443000
_diffrn_orient_matrix_UB_33 0.1027695000
_diffrn_radiation_monochromator mirror
_diffrn_radiation_probe x-ray
_diffrn_radiation_type CuK\a
_diffrn_radiation_wavelength 1.54184
_diffrn_reflns_av_R_equivalents 0.0647
_diffrn_reflns_av_unetI/netI 0.0372
_diffrn_reflns_Laue_measured_fraction_full 0.991
_diffrn_reflns_Laue_measured_fraction_max 0.960
_diffrn_reflns_limit_h_max 15
_diffrn_reflns_limit_h_min -15
_diffrn_reflns_limit_k_max 29
_diffrn_reflns_limit_k_min -30
_diffrn_reflns_limit_l_max 19
_diffrn_reflns_limit_l_min -16
_diffrn_reflns_number 18626
_diffrn_reflns_point_group_measured_fraction_full 0.991
_diffrn_reflns_point_group_measured_fraction_max 0.960
_diffrn_reflns_theta_full 67.684
_diffrn_reflns_theta_max 77.169
_diffrn_reflns_theta_min 3.654
_diffrn_source 'micro-focus sealed X-ray tube'
_diffrn_source_type 'SuperNova (Cu) X-ray Source'
_exptl_absorpt_coefficient_mu 0.609
_exptl_absorpt_correction_T_max 1.00000
_exptl_absorpt_correction_T_min 0.24808
_exptl_absorpt_correction_type multi-scan
_exptl_absorpt_process_details
;
CrysAlisPro 1.171.39.45g (Rigaku Oxford Diffraction, 2018)
Empirical absorption correction using spherical harmonics,
 implemented in SCALE3 ABSPACK scaling algorithm.
;
_exptl_crystal_colour 'clear light colourless'
_exptl_crystal_colour_lustre clear
_exptl_crystal_colour_modifier light
_exptl_crystal_colour_primary colourless
_exptl_crystal_density_diffrn 1.147
_exptl_crystal_description block
_exptl_crystal_F_000 1616
_exptl_crystal_size_max 0.24
_exptl_crystal_size_mid 0.19
_exptl_crystal_size_min 0.18
_refine_diff_density_max 0.391
_refine_diff_density_min -0.438
_refine_diff_density_rms 0.139
_refine_ls_extinction_method none
_refine_ls_goodness_of_fit_ref 1.058
_refine_ls_hydrogen_treatment constr
_refine_ls_matrix_type full
_refine_ls_number_parameters 252
_refine_ls_number_reflns 4398
_refine_ls_number_restraints 0
_refine_ls_restrained_S_all 1.058
_refine_ls_R_factor_all 0.0652
_refine_ls_R_factor_gt 0.0607
_refine_ls_shift/su_max 0.006
_refine_ls_shift/su_mean 0.001
_refine_ls_structure_factor_coef Fsqd
_refine_ls_weighting_details 'w=1/[\s^2^(Fo^2^)+(0.1030P)^2^+1.3410P] where P=(Fo^2^+2Fc^2^)/3'
_refine_ls_weighting_scheme calc
_refine_ls_wR_factor_gt 0.1620
_refine_ls_wR_factor_ref 0.1688
_reflns_Friedel_coverage 0.000
_reflns_number_gt 3899
_reflns_number_total 4398
_reflns_threshold_expression 'I > 2\s(I)'
_cod_data_source_file jo0c00234_si_003.cif
_cod_data_source_block sn-ns-intrtmediate
_cod_depositor_comments 'Adding full bibliography for 4038079--4038080.cif.'
_cod_original_cell_volume 4320.63(19)
_cod_database_code 4038079
_shelx_shelxl_version_number 2014/7
_chemical_oxdiff_formula 'C168 H264 B16 O32 '
_shelx_space_group_comment
;
The symmetry employed for this shelxl refinement is uniquely defined
by the following loop, which should always be used as a source of
symmetry information in preference to the above space-group names.
They are only intended as comments.
;
_diffrn_oxdiff_ac3_digest_frames
;
01dd14db5cff1cd385aef35c3c735f5457000460b13
;
_reflns_odcompleteness_completeness 99.17
_reflns_odcompleteness_iscentric 1
_reflns_odcompleteness_theta 66.97
_olex2_refinement_description
;
1. Fixed Uiso
 At 1.2 times of:
  All C(H) groups, All C(H,H) groups
 At 1.5 times of:
  All C(H,H,H) groups
2.a Secondary CH2 refined with riding coordinates:
 C1(H1A,H1B), C2(H2A,H2B)
2.b Aromatic/amide H refined with riding coordinates:
 C4(H4), C6(H6), C8(H8), C5(H5), C7(H7)
2.c Idealised Me refined as rotating group:
 C15(H15A,H15B,H15C), C16(H16A,H16B,H16C), C18(H18A,H18B,H18C), C14(H14A,H14B,
 H14C), C13(H13A,H13B,H13C), C20(H20A,H20B,H20C), C17(H17A,H17B,H17C), C19(H19A,
 H19B,H19C)
;
_olex2_submission_special_instructions 'No special instructions were received'
_oxdiff_exptl_absorpt_empirical_details
;
Empirical correction (ABSPACK) includes:
- Absorption correction using spherical harmonics
- Frame scaling
;
_oxdiff_exptl_absorpt_empirical_full_max 11.626
_oxdiff_exptl_absorpt_empirical_full_min 0.381

loop_
_space_group_symop_operation_xyz
'x, y, z'
'-x, y, -z+1/2'
'x+1/2, y+1/2, z'
'-x+1/2, y+1/2, -z+1/2'
'-x, -y, -z'
'x, -y, z-1/2'
'-x+1/2, -y+1/2, -z'
'x+1/2, -y+1/2, z-1/2'

loop_
_atom_site_label
_atom_site_type_symbol
_atom_site_fract_x
_atom_site_fract_y
_atom_site_fract_z
_atom_site_U_iso_or_equiv
_atom_site_adp_type
_atom_site_occupancy
_atom_site_site_symmetry_order
_atom_site_calc_flag
_atom_site_refinement_flags_posn
_atom_site_refinement_flags_adp
_atom_site_refinement_flags_occupancy
_atom_site_disorder_assembly
_atom_site_disorder_group
O1 O 0.61235(8) 0.05705(4) 0.10149(6) 0.0402(3) Uani 1 1 d . . . . .
O3 O 0.94241(9) 0.05773(4) 0.37838(6) 0.0482(3) Uani 1 1 d . . . . .
N1 N 0.77710(9) 0.05869(4) 0.24011(7) 0.0368(3) Uani 1 1 d . . . . .
O2 O 0.63914(9) 0.13627(4) 0.18576(6) 0.0449(3) Uani 1 1 d . . . . .
O4 O 0.84361(10) 0.13904(4) 0.34021(7) 0.0524(3) Uani 1 1 d . . . . .
C3 C 0.74199(12) -0.09932(6) 0.25825(8) 0.0393(3) Uani 1 1 d . . . . .
C1 C 0.79887(11) -0.00044(5) 0.22628(8) 0.0368(3) Uani 1 1 d . . . . .
H1A H 0.8814 -0.0084 0.2530 0.044 Uiso 1 1 calc R . . . .
H1B H 0.7785 -0.0080 0.1624 0.044 Uiso 1 1 calc R . . . .
B2 B 0.85263(13) 0.08518(6) 0.31802(9) 0.0366(3) Uani 1 1 d . . . . .
B1 B 0.67872(12) 0.08411(6) 0.17735(9) 0.0339(3) Uani 1 1 d . . . . .
C10 C 0.54888(12) 0.14884(6) 0.10168(9) 0.0414(3) Uani 1 1 d . . . . .
C9 C 0.50753(12) 0.09016(6) 0.06417(9) 0.0436(3) Uani 1 1 d . . . . .
C12 C 0.94646(14) 0.15250(6) 0.41480(9) 0.0476(4) Uani 1 1 d . . . . .
C11 C 0.99362(12) 0.09449(6) 0.45362(8) 0.0431(3) Uani 1 1 d . . . . .
C2 C 0.72790(13) -0.03762(6) 0.26786(9) 0.0440(3) Uani 1 1 d . . . . .
H2A H 0.6459 -0.0285 0.2413 0.053 Uiso 1 1 calc R . . . .
H2B H 0.7485 -0.0290 0.3314 0.053 Uiso 1 1 calc R . . . .
C4 C 0.82282(17) -0.12238(7) 0.22264(12) 0.0579(4) Uani 1 1 d . . . . .
H4 H 0.8729 -0.0995 0.2037 0.069 Uiso 1 1 calc R . . . .
C15 C 0.45618(16) 0.18424(7) 0.12234(11) 0.0579(4) Uani 1 1 d . . . . .
H15A H 0.4259 0.1653 0.1645 0.087 Uiso 1 1 calc GR . . . .
H15B H 0.3938 0.1911 0.0679 0.087 Uiso 1 1 calc GR . . . .
H15C H 0.4901 0.2188 0.1477 0.087 Uiso 1 1 calc GR . . . .
C16 C 0.60764(16) 0.18082(7) 0.04358(12) 0.0587(4) Uani 1 1 d . . . . .
H16A H 0.6459 0.2128 0.0757 0.088 Uiso 1 1 calc GR . . . .
H16B H 0.5498 0.1922 -0.0109 0.088 Uiso 1 1 calc GR . . . .
H16C H 0.6643 0.1576 0.0292 0.088 Uiso 1 1 calc GR . . . .
C18 C 1.12540(15) 0.08757(9) 0.48039(12) 0.0653(5) Uani 1 1 d . . . . .
H18A H 1.1460 0.0508 0.5027 0.098 Uiso 1 1 calc GR . . . .
H18B H 1.1620 0.1138 0.5265 0.098 Uiso 1 1 calc GR . . . .
H18C H 1.1516 0.0937 0.4290 0.098 Uiso 1 1 calc GR . . . .
C6 C 0.7607(2) -0.21414(8) 0.24335(14) 0.0778(6) Uani 1 1 d . . . . .
H6 H 0.7669 -0.2522 0.2384 0.093 Uiso 1 1 calc R . . . .
C14 C 0.4703(2) 0.08524(8) -0.03712(11) 0.0734(6) Uani 1 1 d . . . . .
H14A H 0.5351 0.0942 -0.0584 0.110 Uiso 1 1 calc GR . . . .
H14B H 0.4069 0.1103 -0.0630 0.110 Uiso 1 1 calc GR . . . .
H14C H 0.4453 0.0481 -0.0543 0.110 Uiso 1 1 calc GR . . . .
C8 C 0.67097(18) -0.13495(7) 0.28647(13) 0.0642(5) Uani 1 1 d . . . . .
H8 H 0.6151 -0.1207 0.3106 0.077 Uiso 1 1 calc R . . . .
C5 C 0.8310(2) -0.17950(8) 0.21450(15) 0.0744(6) Uani 1 1 d . . . . .
H5 H 0.8853 -0.1941 0.1890 0.089 Uiso 1 1 calc R . . . .
C13 C 0.41423(16) 0.06640(8) 0.10069(16) 0.0718(5) Uani 1 1 d . . . . .
H13A H 0.4018 0.0282 0.0839 0.108 Uiso 1 1 calc GR . . . .
H13B H 0.3426 0.0865 0.0762 0.108 Uiso 1 1 calc GR . . . .
H13C H 0.4393 0.0695 0.1650 0.108 Uiso 1 1 calc GR . . . .
C7 C 0.6814(2) -0.19201(9) 0.27953(17) 0.0852(7) Uani 1 1 d . . . . .
H7 H 0.6333 -0.2153 0.3000 0.102 Uiso 1 1 calc R . . . .
C20 C 1.0297(2) 0.18377(9) 0.37610(14) 0.0757(6) Uani 1 1 d . . . . .
H20A H 1.0549 0.1600 0.3364 0.114 Uiso 1 1 calc GR . . . .
H20B H 1.0965 0.1958 0.4241 0.114 Uiso 1 1 calc GR . . . .
H20C H 0.9904 0.2154 0.3433 0.114 Uiso 1 1 calc GR . . . .
C17 C 0.94988(18) 0.07585(8) 0.53045(11) 0.0637(5) Uani 1 1 d . . . . .
H17A H 0.8663 0.0794 0.5131 0.096 Uiso 1 1 calc GR . . . .
H17B H 0.9845 0.0984 0.5823 0.096 Uiso 1 1 calc GR . . . .
H17C H 0.9712 0.0379 0.5445 0.096 Uiso 1 1 calc GR . . . .
C19 C 0.9076(2) 0.18929(8) 0.47829(13) 0.0744(6) Uani 1 1 d . . . . .
H19A H 0.8801 0.2238 0.4492 0.112 Uiso 1 1 calc GR . . . .
H19B H 0.9724 0.1959 0.5312 0.112 Uiso 1 1 calc GR . . . .
H19C H 0.8456 0.1716 0.4948 0.112 Uiso 1 1 calc GR . . . .

loop_
_atom_site_aniso_label
_atom_site_aniso_U_11
_atom_site_aniso_U_22
_atom_site_aniso_U_33
_atom_site_aniso_U_23
_atom_site_aniso_U_13
_atom_site_aniso_U_12
O1 0.0461(5) 0.0291(5) 0.0353(5) -0.0031(3) -0.0025(4) 0.0039(4)
O3 0.0566(6) 0.0314(5) 0.0398(5) -0.0024(4) -0.0102(4) 0.0021(4)
N1 0.0452(6) 0.0219(5) 0.0343(5) -0.0023(4) -0.0011(4) 0.0031(4)
O2 0.0561(6) 0.0273(5) 0.0392(5) -0.0019(4) -0.0034(4) 0.0093(4)
O4 0.0623(6) 0.0271(5) 0.0484(5) -0.0081(4) -0.0117(5) 0.0011(4)
C3 0.0528(7) 0.0283(7) 0.0308(6) 0.0003(5) 0.0040(5) 0.0010(5)
C1 0.0442(6) 0.0236(6) 0.0369(6) -0.0031(5) 0.0037(5) 0.0040(5)
B2 0.0424(7) 0.0261(7) 0.0339(7) -0.0002(5) 0.0008(5) -0.0005(5)
B1 0.0419(7) 0.0241(7) 0.0304(6) 0.0003(5) 0.0031(5) 0.0009(5)
C10 0.0487(7) 0.0318(7) 0.0376(6) 0.0072(5) 0.0040(5) 0.0091(5)
C9 0.0439(7) 0.0385(7) 0.0380(7) 0.0051(5) -0.0029(5) 0.0042(5)
C12 0.0577(8) 0.0336(7) 0.0407(7) -0.0073(6) -0.0010(6) -0.0101(6)
C11 0.0474(7) 0.0405(7) 0.0324(6) -0.0034(5) -0.0010(5) -0.0068(6)
C2 0.0620(8) 0.0283(7) 0.0428(7) -0.0006(5) 0.0178(6) 0.0061(6)
C4 0.0751(11) 0.0326(8) 0.0698(10) 0.0001(7) 0.0281(8) 0.0067(7)
C15 0.0652(9) 0.0488(9) 0.0585(9) 0.0105(7) 0.0171(7) 0.0230(7)
C16 0.0658(9) 0.0431(9) 0.0676(10) 0.0192(8) 0.0212(8) 0.0085(7)
C18 0.0492(8) 0.0726(12) 0.0610(10) -0.0002(9) -0.0028(7) -0.0061(8)
C6 0.1117(17) 0.0257(8) 0.0825(13) -0.0037(8) 0.0097(12) 0.0001(9)
C14 0.0905(14) 0.0648(12) 0.0407(8) -0.0019(8) -0.0161(8) 0.0093(10)
C8 0.0792(11) 0.0440(9) 0.0747(11) -0.0049(8) 0.0317(9) -0.0119(8)
C5 0.0963(14) 0.0389(10) 0.0866(13) -0.0064(9) 0.0259(11) 0.0181(9)
C13 0.0506(9) 0.0599(11) 0.1000(15) 0.0111(10) 0.0158(9) -0.0045(8)
C7 0.1149(18) 0.0425(10) 0.1001(16) 0.0019(10) 0.0359(14) -0.0267(11)
C20 0.0841(13) 0.0619(12) 0.0732(11) 0.0143(10) 0.0124(10) -0.0233(10)
C17 0.0771(11) 0.0643(11) 0.0477(8) 0.0082(8) 0.0162(8) -0.0021(9)
C19 0.1002(15) 0.0481(10) 0.0653(11) -0.0224(9) 0.0109(10) -0.0017(10)

loop_
_atom_type_symbol
_atom_type_description
_atom_type_scat_dispersion_real
_atom_type_scat_dispersion_imag
_atom_type_scat_source
C C 0.0181 0.0091 'International Tables Vol C Tables 4.2.6.8 and 6.1.1.4'
H H 0.0000 0.0000 'International Tables Vol C Tables 4.2.6.8 and 6.1.1.4'
B B 0.0090 0.0039 'International Tables Vol C Tables 4.2.6.8 and 6.1.1.4'
N N 0.0311 0.0180 'International Tables Vol C Tables 4.2.6.8 and 6.1.1.4'
O O 0.0492 0.0322 'International Tables Vol C Tables 4.2.6.8 and 6.1.1.4'

loop_
_geom_angle_atom_site_label_1
_geom_angle_atom_site_label_2
_geom_angle_atom_site_label_3
_geom_angle
_geom_angle_site_symmetry_1
_geom_angle_site_symmetry_3
_geom_angle_publ_flag
B1 O1 C9 106.60(10) . . ?
B2 O3 C11 108.08(10) . . ?
B2 N1 C1 117.59(10) . . ?
B1 N1 C1 117.57(10) . . ?
B1 N1 B2 124.75(11) . . ?
B1 O2 C10 106.88(9) . . ?
B2 O4 C12 107.75(10) . . ?
C4 C3 C2 123.63(13) . . ?
C4 C3 C8 117.26(15) . . ?
C8 C3 C2 119.12(14) . . ?
N1 C1 C2 111.32(11) . . ?
O3 B2 N1 122.07(12) . . ?
O4 B2 O3 113.36(11) . . ?
O4 B2 N1 124.58(12) . . ?
O1 B1 N1 121.88(11) . . ?
O2 B1 O1 113.26(11) . . ?
O2 B1 N1 124.85(11) . . ?
O2 C10 C9 102.27(10) . . ?
O2 C10 C15 108.56(11) . . ?
O2 C10 C16 106.96(12) . . ?
C15 C10 C9 115.15(13) . . ?
C15 C10 C16 110.14(12) . . ?
C16 C10 C9 113.07(13) . . ?
O1 C9 C10 102.35(10) . . ?
O1 C9 C14 108.61(13) . . ?
O1 C9 C13 106.75(12) . . ?
C14 C9 C10 115.06(13) . . ?
C14 C9 C13 110.35(15) . . ?
C13 C9 C10 113.01(14) . . ?
O4 C12 C11 103.18(10) . . ?
O4 C12 C20 107.10(13) . . ?
O4 C12 C19 107.59(14) . . ?
C20 C12 C11 113.39(15) . . ?
C19 C12 C11 114.97(13) . . ?
C19 C12 C20 109.93(15) . . ?
O3 C11 C12 102.82(9) . . ?
O3 C11 C18 107.67(13) . . ?
O3 C11 C17 107.15(12) . . ?
C18 C11 C12 115.41(13) . . ?
C18 C11 C17 109.43(14) . . ?
C17 C11 C12 113.67(14) . . ?
C1 C2 C3 116.63(11) . . ?
C3 C4 C5 121.15(18) . . ?
C7 C6 C5 118.68(18) . . ?
C3 C8 C7 121.08(19) . . ?
C6 C5 C4 120.8(2) . . ?
C6 C7 C8 121.0(2) . . ?

loop_
_geom_bond_atom_site_label_1
_geom_bond_atom_site_label_2
_geom_bond_distance
_geom_bond_site_symmetry_2
_geom_bond_publ_flag
O1 B1 1.3753(15) . ?
O1 C9 1.4549(16) . ?
O3 B2 1.3679(16) . ?
O3 C11 1.4523(15) . ?
N1 C1 1.4818(16) . ?
N1 B2 1.4285(16) . ?
N1 B1 1.4238(16) . ?
O2 B1 1.3688(16) . ?
O2 C10 1.4569(14) . ?
O4 B2 1.3612(17) . ?
O4 C12 1.4524(15) . ?
C3 C2 1.5150(19) . ?
C3 C4 1.375(2) . ?
C3 C8 1.376(2) . ?
C1 C2 1.515(2) . ?
C10 C9 1.558(2) . ?
C10 C15 1.515(2) . ?
C10 C16 1.520(2) . ?
C9 C14 1.512(2) . ?
C9 C13 1.517(2) . ?
C12 C11 1.565(2) . ?
C12 C20 1.519(2) . ?
C12 C19 1.509(2) . ?
C11 C18 1.517(2) . ?
C11 C17 1.518(2) . ?
C4 C5 1.394(2) . ?
C6 C5 1.360(3) . ?
C6 C7 1.357(4) . ?
C8 C7 1.394(3) . ?
